data_7153812
loop_
_publ_author_name
'Liu, Dandan'
'Ai, Long'
'Li, Fan'
'Zhao, Annan'
'Chen, Jingbo'
'Zhang, Hongbin'
'Liu, Jianping'

_publ_section_title
;
 Total synthesis of lycorine-type alkaloids by cyclopropyl ring-opening
 rearrangement.
;
_journal_issue 20
_journal_name_full 'Organic &amp; biomolecular chemistry'
_journal_page_first 3191
_journal_page_last 3200
_journal_paper_doi 10.1039/c4ob00126e
_journal_volume 12
_journal_year 2014
_chemical_formula_moiety 'C16 H16 Br N O2'
_chemical_formula_sum 'C16 H16 Br N O2'
_chemical_formula_weight 334.21
_chemical_name_systematic
; 
 ? 
;
_space_group_IT_number 2
_symmetry_cell_setting triclinic
_symmetry_space_group_name_Hall '-P 1'
_symmetry_space_group_name_H-M 'P -1'
_atom_sites_solution_hydrogens geom
_atom_sites_solution_primary direct
_atom_sites_solution_secondary difmap
_audit_creation_method SHELXL-97
_cell_angle_alpha 103.452(2)
_cell_angle_beta 95.382(2)
_cell_angle_gamma 93.343(2)
_cell_formula_units_Z 2
_cell_length_a 7.7674(11)
_cell_length_b 9.4798(13)
_cell_length_c 9.7608(14)
_cell_measurement_reflns_used 5439
_cell_measurement_temperature 293(2)
_cell_measurement_theta_max 28.23
_cell_measurement_theta_min 2.16
_cell_volume 693.53(17)
_computing_cell_refinement 'Bruker apex II'
_computing_data_collection 'Bruker apex II'
_computing_data_reduction 'Bruker SAINT'
_computing_molecular_graphics 'Bruker SHELXTL'
_computing_publication_material 'Bruker SHELXTL'
_computing_structure_refinement 'SHELXL-97 (Sheldrick, 1997)'
_computing_structure_solution 'SHELXS-97 (Sheldrick, 1990)'
_diffrn_ambient_temperature 293(2)
_diffrn_detector_area_resol_mean no
_diffrn_measured_fraction_theta_full 0.963
_diffrn_measured_fraction_theta_max 0.918
_diffrn_measurement_device_type no
_diffrn_measurement_method no
_diffrn_radiation_monochromator graphite
_diffrn_radiation_source 'fine-focus sealed tube'
_diffrn_radiation_type MoK\a
_diffrn_radiation_wavelength 0.71073
_diffrn_reflns_av_R_equivalents 0.0267
_diffrn_reflns_av_sigmaI/netI 0.0493
_diffrn_reflns_limit_h_max 9
_diffrn_reflns_limit_h_min -10
_diffrn_reflns_limit_k_max 12
_diffrn_reflns_limit_k_min -12
_diffrn_reflns_limit_l_max 12
_diffrn_reflns_limit_l_min -12
_diffrn_reflns_number 6027
_diffrn_reflns_theta_full 27.50
_diffrn_reflns_theta_max 28.23
_diffrn_reflns_theta_min 2.16
_diffrn_standards_decay_% no
_diffrn_standards_interval_count no
_diffrn_standards_interval_time no
_diffrn_standards_number no
_exptl_absorpt_coefficient_mu 2.964
_exptl_absorpt_correction_T_max 0.7559
_exptl_absorpt_correction_T_min 0.5749
_exptl_absorpt_correction_type multi-scan
_exptl_absorpt_process_details Sadabs
_exptl_crystal_colour colourless
_exptl_crystal_density_diffrn 1.600
_exptl_crystal_density_method 'not measured'
_exptl_crystal_description block
_exptl_crystal_F_000 340
_exptl_crystal_size_max 0.21
_exptl_crystal_size_mid 0.14
_exptl_crystal_size_min 0.10
_refine_diff_density_max 0.349
_refine_diff_density_min -0.382
_refine_diff_density_rms 0.057
_refine_ls_extinction_method none
_refine_ls_goodness_of_fit_ref 1.008
_refine_ls_hydrogen_treatment mixed
_refine_ls_matrix_type full
_refine_ls_number_parameters 181
_refine_ls_number_reflns 3149
_refine_ls_number_restraints 0
_refine_ls_restrained_S_all 1.008
_refine_ls_R_factor_all 0.0755
_refine_ls_R_factor_gt 0.0428
_refine_ls_shift/su_max 0.000
_refine_ls_shift/su_mean 0.000
_refine_ls_structure_factor_coef Fsqd
_refine_ls_weighting_details 'calc w=1/[\s^2^(Fo^2^)+(0.0402P)^2^+0.0856P] where P=(Fo^2^+2Fc^2^)/3'
_refine_ls_weighting_scheme calc
_refine_ls_wR_factor_gt 0.0837
_refine_ls_wR_factor_ref 0.0956
_reflns_number_gt 2131
_reflns_number_total 3149
_reflns_threshold_expression >2sigma(I)
_cod_data_source_file c4ob00126e2.cif
_cod_data_source_block 1
_cod_depositor_comments
;
The following automatic conversions were performed:

'_symmetry_cell_setting' value 'Triclinic' changed to 'triclinic'
according to
/usr/data/users/saulius/crontab/automatic-downloads/current/RSC/lib/dictionaries/cif_core.dic
dictionary named 'cif_core.dic' version 2.4.2 from 2011-04-26.

Automatic conversion script
Id: cif_fix_values 2281 2013-09-26 08:29:07Z andrius 
;
_cod_original_sg_symbol_Hall -P1
_cod_original_sg_symbol_H-M P-1
_cod_database_code 7153812

loop_
_symmetry_equiv_pos_as_xyz
'x, y, z'
'-x, -y, -z'

loop_
_atom_site_label
_atom_site_type_symbol
_atom_site_fract_x
_atom_site_fract_y
_atom_site_fract_z
_atom_site_U_iso_or_equiv
_atom_site_adp_type
_atom_site_occupancy
_atom_site_symmetry_multiplicity
_atom_site_calc_flag
_atom_site_refinement_flags
Br1 Br 0.47218(4) 0.24340(4) 0.49852(4) 0.06506(16) Uani 1 1 d .
O1 O 1.2054(3) 0.7730(3) 0.1265(3) 0.0767(7) Uani 1 1 d .
O2 O 0.9187(3) 0.8267(3) 0.0944(3) 0.0713(7) Uani 1 1 d .
N1 N 0.9166(3) 0.2382(3) 0.3096(2) 0.0424(6) Uani 1 1 d .
C1 C 0.8385(4) 0.4995(3) 0.2343(3) 0.0420(7) Uani 1 1 d .
C2 C 0.7954(4) 0.6209(3) 0.1814(3) 0.0503(8) Uani 1 1 d .
H2A H 0.6812 0.6447 0.1712 0.060 Uiso 1 1 calc R
C3 C 0.9280(4) 0.7025(3) 0.1456(3) 0.0507(8) Uani 1 1 d .
C4 C 1.0922(5) 0.8595(4) 0.0660(4) 0.0706(11) Uani 1 1 d .
H4A H 1.0976 0.8396 -0.0356 0.085 Uiso 1 1 calc R
H4B H 1.1274 0.9619 0.1061 0.085 Uiso 1 1 calc R
C5 C 1.0976(4) 0.6698(4) 0.1626(3) 0.0524(8) Uani 1 1 d .
C6 C 1.1424(4) 0.5534(4) 0.2127(3) 0.0536(8) Uani 1 1 d .
H6A H 1.2576 0.5321 0.2229 0.064 Uiso 1 1 calc R
C7 C 1.0098(4) 0.4660(3) 0.2488(3) 0.0428(7) Uani 1 1 d .
C8 C 1.0628(4) 0.3413(3) 0.3103(3) 0.0476(8) Uani 1 1 d .
H8A H 1.1490 0.2912 0.2560 0.057 Uiso 1 1 calc R
H8B H 1.1158 0.3793 0.4070 0.057 Uiso 1 1 calc R
C9 C 0.7686(3) 0.3113(3) 0.3671(3) 0.0388(7) Uani 1 1 d .
H9A H 0.8054 0.3700 0.4633 0.047 Uiso 1 1 calc R
C10 C 0.6936(4) 0.4082(3) 0.2772(3) 0.0422(7) Uani 1 1 d .
H10A H 0.6271 0.4767 0.3382 0.051 Uiso 1 1 calc R
C11 C 0.5682(4) 0.3259(4) 0.1545(3) 0.0524(8) Uani 1 1 d .
H11A H 0.5294 0.3747 0.0867 0.063 Uiso 1 1 calc R
C12 C 0.5092(4) 0.1885(4) 0.1365(4) 0.0621(9) Uani 1 1 d .
H12A H 0.4261 0.1485 0.0602 0.075 Uiso 1 1 calc R
C13 C 0.5677(4) 0.0940(3) 0.2311(4) 0.0593(9) Uani 1 1 d .
H13A H 0.6493 0.0301 0.1851 0.071 Uiso 1 1 calc R
H13B H 0.4684 0.0334 0.2440 0.071 Uiso 1 1 calc R
C14 C 0.6530(4) 0.1778(3) 0.3754(3) 0.0463(7) Uani 1 1 d .
C15 C 0.7811(4) 0.0901(4) 0.4432(4) 0.0600(9) Uani 1 1 d .
H15A H 0.7835 0.1150 0.5456 0.072 Uiso 1 1 calc R
H15B H 0.7510 -0.0136 0.4079 0.072 Uiso 1 1 calc R
C16 C 0.9558(4) 0.1350(4) 0.3983(4) 0.0558(8) Uani 1 1 d .
H16A H 1.0366 0.1813 0.4806 0.067 Uiso 1 1 calc R
H16B H 1.0059 0.0510 0.3447 0.067 Uiso 1 1 calc R

loop_
_atom_site_aniso_label
_atom_site_aniso_U_11
_atom_site_aniso_U_22
_atom_site_aniso_U_33
_atom_site_aniso_U_23
_atom_site_aniso_U_13
_atom_site_aniso_U_12
Br1 0.0524(2) 0.0694(3) 0.0794(3) 0.0241(2) 0.02062(18) 0.00752(17)
O1 0.0694(17) 0.0860(18) 0.0826(18) 0.0423(15) 0.0061(14) -0.0147(14)
O2 0.0807(18) 0.0609(15) 0.0814(18) 0.0364(14) 0.0080(14) 0.0035(13)
N1 0.0369(13) 0.0412(14) 0.0489(15) 0.0091(12) 0.0045(11) 0.0085(11)
C1 0.0432(17) 0.0417(17) 0.0403(17) 0.0081(13) 0.0037(13) 0.0051(13)
C2 0.0485(19) 0.0513(19) 0.052(2) 0.0145(16) 0.0021(15) 0.0101(15)
C3 0.064(2) 0.0441(18) 0.0430(18) 0.0108(15) 0.0033(16) 0.0017(16)
C4 0.091(3) 0.064(2) 0.059(2) 0.021(2) 0.012(2) -0.008(2)
C5 0.056(2) 0.057(2) 0.0446(19) 0.0132(16) 0.0079(15) -0.0068(17)
C6 0.0440(18) 0.062(2) 0.054(2) 0.0139(17) 0.0051(15) 0.0028(16)
C7 0.0419(17) 0.0453(18) 0.0392(17) 0.0068(14) 0.0032(13) 0.0041(14)
C8 0.0382(17) 0.0504(19) 0.0537(19) 0.0116(15) 0.0024(14) 0.0071(14)
C9 0.0348(15) 0.0397(16) 0.0401(16) 0.0070(13) 0.0012(12) 0.0042(12)
C10 0.0375(16) 0.0436(17) 0.0447(17) 0.0084(14) 0.0033(13) 0.0078(13)
C11 0.0397(18) 0.069(2) 0.0497(19) 0.0196(17) -0.0024(14) 0.0090(16)
C12 0.049(2) 0.074(3) 0.052(2) 0.0007(19) -0.0103(16) -0.0028(18)
C13 0.051(2) 0.047(2) 0.070(2) 0.0021(18) -0.0006(17) -0.0046(16)
C14 0.0410(17) 0.0399(17) 0.058(2) 0.0119(15) 0.0048(14) 0.0034(13)
C15 0.057(2) 0.050(2) 0.080(2) 0.0302(18) 0.0073(18) 0.0082(16)
C16 0.051(2) 0.0486(19) 0.072(2) 0.0227(17) 0.0022(17) 0.0142(15)

loop_
_atom_type_symbol
_atom_type_description
_atom_type_scat_dispersion_real
_atom_type_scat_dispersion_imag
_atom_type_scat_source
C C 0.0033 0.0016 'International Tables Vol C Tables 4.2.6.8 and 6.1.1.4'
H H 0.0000 0.0000 'International Tables Vol C Tables 4.2.6.8 and 6.1.1.4'
N N 0.0061 0.0033 'International Tables Vol C Tables 4.2.6.8 and 6.1.1.4'
O O 0.0106 0.0060 'International Tables Vol C Tables 4.2.6.8 and 6.1.1.4'
Br Br -0.2901 2.4595 'International Tables Vol C Tables 4.2.6.8 and 6.1.1.4'

loop_
_geom_angle_atom_site_label_1
_geom_angle_atom_site_label_2
_geom_angle_atom_site_label_3
_geom_angle
C5 O1 C4 104.9(3)
C3 O2 C4 104.3(3)
C8 N1 C9 111.8(2)
C8 N1 C16 113.2(2)
C9 N1 C16 104.8(2)
C7 C1 C2 120.3(3)
C7 C1 C10 121.1(3)
C2 C1 C10 118.7(3)
C3 C2 C1 117.6(3)
C3 C2 H2A 121.2
C1 C2 H2A 121.2
C2 C3 C5 121.7(3)
C2 C3 O2 128.2(3)
C5 C3 O2 110.1(3)
O1 C4 O2 109.2(3)
O1 C4 H4A 109.8
O2 C4 H4A 109.8
O1 C4 H4B 109.8
O2 C4 H4B 109.8
H4A C4 H4B 108.3
C6 C5 C3 121.9(3)
C6 C5 O1 128.1(3)
C3 C5 O1 110.0(3)
C5 C6 C7 118.1(3)
C5 C6 H6A 120.9
C7 C6 H6A 121.0
C1 C7 C6 120.5(3)
C1 C7 C8 122.1(3)
C6 C7 C8 117.3(3)
N1 C8 C7 112.2(2)
N1 C8 H8A 109.2
C7 C8 H8A 109.2
N1 C8 H8B 109.2
C7 C8 H8B 109.2
H8A C8 H8B 107.9
N1 C9 C10 112.7(2)
N1 C9 C14 99.2(2)
C10 C9 C14 116.9(2)
N1 C9 H9A 109.2
C10 C9 H9A 109.2
C14 C9 H9A 109.2
C11 C10 C9 112.7(2)
C11 C10 C1 113.6(2)
C9 C10 C1 110.6(2)
C11 C10 H10A 106.5
C9 C10 H10A 106.5
C1 C10 H10A 106.5
C12 C11 C10 124.3(3)
C12 C11 H11A 117.9
C10 C11 H11A 117.9
C11 C12 C13 123.9(3)
C11 C12 H12A 118.1
C13 C12 H12A 118.1
C12 C13 C14 113.8(3)
C12 C13 H13A 108.8
C14 C13 H13A 108.8
C12 C13 H13B 108.8
C14 C13 H13B 108.8
H13A C13 H13B 107.7
C13 C14 C9 112.4(3)
C13 C14 C15 112.7(3)
C9 C14 C15 102.3(2)
C13 C14 Br1 109.2(2)
C9 C14 Br1 108.44(19)
C15 C14 Br1 111.6(2)
C16 C15 C14 103.7(2)
C16 C15 H15A 111.0
C14 C15 H15A 111.0
C16 C15 H15B 111.0
C14 C15 H15B 111.0
H15A C15 H15B 109.0
N1 C16 C15 105.3(2)
N1 C16 H16A 110.7
C15 C16 H16A 110.7
N1 C16 H16B 110.7
C15 C16 H16B 110.7
H16A C16 H16B 108.8

loop_
_geom_bond_atom_site_label_1
_geom_bond_atom_site_label_2
_geom_bond_distance
Br1 C14 1.968(3)
O1 C5 1.379(4)
O1 C4 1.417(4)
O2 C3 1.384(4)
O2 C4 1.432(4)
N1 C8 1.453(4)
N1 C9 1.467(3)
N1 C16 1.476(4)
C1 C7 1.388(4)
C1 C2 1.412(4)
C1 C10 1.528(4)
C2 C3 1.372(4)
C2 H2A 0.9300
C3 C5 1.374(5)
C4 H4A 0.9700
C4 H4B 0.9700
C5 C6 1.358(4)
C6 C7 1.406(4)
C6 H6A 0.9300
C7 C8 1.506(4)
C8 H8A 0.9700
C8 H8B 0.9700
C9 C10 1.515(4)
C9 C14 1.531(4)
C9 H9A 0.9800
C10 C11 1.500(4)
C10 H10A 0.9800
C11 C12 1.321(4)
C11 H11A 0.9300
C12 C13 1.489(5)
C12 H12A 0.9300
C13 C14 1.515(4)
C13 H13A 0.9700
C13 H13B 0.9700
C14 C15 1.532(4)
C15 C16 1.531(5)
C15 H15A 0.9700
C15 H15B 0.9700
C16 H16A 0.9700
C16 H16B 0.9700
